data_1568603
loop_
_publ_author_name
'Dubskikh, Vadim A.'
'Kolosov, Aleksei A.'
'Lysova, Anna A.'
'Samsonenko, Denis G.'
'Lavrov, Alexander N.'
'Kovalenko, Konstantin A.'
'Dybtsev, Danil N.'
'Fedin, Vladimir P.'

_publ_section_title
;
 A Series of Metal--Organic Frameworks with 2,2&#x2032;-Bipyridyl
 Derivatives: Synthesis vs. Structure Relationships, Adsorption, and
 Magnetic Studies
;
_journal_issue 5
_journal_name_full Molecules
_journal_page_first 2139
_journal_paper_doi 10.3390/molecules28052139
_journal_volume 28
_journal_year 2023
_chemical_formula_sum 'C38 H34 Mn2 N4 O10 S4'
_chemical_formula_weight 944.81
_space_group_crystal_system monoclinic
_space_group_IT_number 14
_space_group_name_Hall '-P 2yn'
_space_group_name_H-M_alt 'P 1 21/n 1'
_atom_sites_solution_hydrogens geom
_atom_sites_solution_primary dual
_atom_sites_solution_secondary difmap
_audit_creation_method SHELXL-2018/3
_cell_angle_alpha 90
_cell_angle_beta 104.678(4)
_cell_angle_gamma 90
_cell_formula_units_Z 4
_cell_length_a 14.9591(5)
_cell_length_b 17.0850(6)
_cell_length_c 17.8936(7)
_cell_measurement_reflns_used 11263
_cell_measurement_temperature 150(2)
_cell_measurement_theta_max 28.84
_cell_measurement_theta_min 2.62
_cell_volume 4423.9(3)
_computing_cell_refinement 'CrysAlisPro 1.171.41.98 (Rigaku OD, 2021)'
_computing_data_collection 'CrysAlisPro 1.171.41.98 (Rigaku OD, 2021)'
_computing_data_reduction 'CrysAlisPro 1.171.41.98 (Rigaku OD, 2021)'
_computing_molecular_graphics 'ShelXle (H\"ubschle, 2011)'
_computing_publication_material 'CIFTAB (Sheldrick, 2015)'
_computing_structure_refinement 'SHELXL-2018 (Sheldrick, 2015)'
_computing_structure_solution 'SHELXT-2018 (Sheldrick, 2015)'
_diffrn_ambient_temperature 150(2)
_diffrn_detector 'CCD plate'
_diffrn_detector_area_resol_mean 10.6
_diffrn_detector_type AtlasS2
_diffrn_measured_fraction_theta_full 0.999
_diffrn_measured_fraction_theta_max 0.830
_diffrn_measurement_device 'four-circle diffractometer'
_diffrn_measurement_device_type 'New Xcalibur, AtlasS2'
_diffrn_measurement_method '\w scans'
_diffrn_radiation_monochromator graphite
_diffrn_radiation_probe x-ray
_diffrn_radiation_source 'fine-focus sealed tube'
_diffrn_radiation_type MoK\a
_diffrn_radiation_wavelength 0.71073
_diffrn_reflns_av_R_equivalents 0.0184
_diffrn_reflns_av_unetI/netI 0.0272
_diffrn_reflns_Laue_measured_fraction_full 0.999
_diffrn_reflns_Laue_measured_fraction_max 0.830
_diffrn_reflns_limit_h_max 16
_diffrn_reflns_limit_h_min -20
_diffrn_reflns_limit_k_max 23
_diffrn_reflns_limit_k_min -22
_diffrn_reflns_limit_l_max 23
_diffrn_reflns_limit_l_min -14
_diffrn_reflns_number 23328
_diffrn_reflns_point_group_measured_fraction_full 0.999
_diffrn_reflns_point_group_measured_fraction_max 0.830
_diffrn_reflns_theta_full 25.242
_diffrn_reflns_theta_max 29.163
_diffrn_reflns_theta_min 1.844
_diffrn_source 'sealed X-ray tube'
_exptl_absorpt_coefficient_mu 0.816
_exptl_absorpt_correction_T_max 1.00000
_exptl_absorpt_correction_T_min 0.98719
_exptl_absorpt_correction_type multi-scan
_exptl_absorpt_process_details
;
CrysAlisPro 1.171.41.98 (Rigaku Oxford Diffraction, 2021)
Empirical absorption correction using spherical harmonics,
implemented in SCALE3 ABSPACK scaling algorithm.
;
_exptl_crystal_colour colorless
_exptl_crystal_density_diffrn 1.419
_exptl_crystal_description block
_exptl_crystal_F_000 1936
_exptl_crystal_size_max 0.27
_exptl_crystal_size_mid 0.23
_exptl_crystal_size_min 0.15
_refine_diff_density_max 1.204
_refine_diff_density_min -0.980
_refine_diff_density_rms 0.084
_refine_ls_extinction_method none
_refine_ls_goodness_of_fit_ref 1.047
_refine_ls_hydrogen_treatment constr
_refine_ls_matrix_type full
_refine_ls_number_parameters 623
_refine_ls_number_reflns 9914
_refine_ls_number_restraints 384
_refine_ls_restrained_S_all 1.044
_refine_ls_R_factor_all 0.0506
_refine_ls_R_factor_gt 0.0409
_refine_ls_shift/su_max 0.001
_refine_ls_shift/su_mean 0.000
_refine_ls_structure_factor_coef Fsqd
_refine_ls_weighting_details 'w=1/[\s^2^(Fo^2^)+(0.0707P)^2^+4.0804P] where P=(Fo^2^+2Fc^2^)/3'
_refine_ls_weighting_scheme calc
_refine_ls_wR_factor_gt 0.1194
_refine_ls_wR_factor_ref 0.1245
_reflns_Friedel_coverage 0.000
_reflns_number_gt 8392
_reflns_number_total 9914
_reflns_threshold_expression 'I > 2\s(I)'
_cod_data_source_file 5-final.cif
_cod_data_source_block ssm7a
_cod_original_sg_symbol_H-M 'P 21/n'
_cod_database_code 1568603
_shelx_shelxl_version_number 2018/3
_shelx_space_group_comment
;
The symmetry employed for this shelxl refinement is uniquely defined
by the following loop, which should always be used as a source of
symmetry information in preference to the above space-group names.
They are only intended as comments.
;
_shelx_estimated_absorpt_t_min 0.810
_shelx_estimated_absorpt_t_max 0.887

loop_
_space_group_symop_operation_xyz
'x, y, z'
'-x+1/2, y+1/2, -z+1/2'
'-x, -y, -z'
'x-1/2, -y-1/2, z-1/2'

loop_
_atom_site_label
_atom_site_type_symbol
_atom_site_fract_x
_atom_site_fract_y
_atom_site_fract_z
_atom_site_U_iso_or_equiv
_atom_site_adp_type
_atom_site_occupancy
_atom_site_site_symmetry_order
_atom_site_calc_flag
_atom_site_refinement_flags_posn
_atom_site_refinement_flags_adp
_atom_site_refinement_flags_occupancy
_atom_site_disorder_assembly
_atom_site_disorder_group
Mn1 Mn 0.29382(2) 0.44063(2) 0.35434(2) 0.01769(9) Uani 1 1 d . . . . .
Mn2 Mn 0.12722(2) 0.53354(2) 0.44750(2) 0.01745(10) Uani 1 1 d . . . . .
O1D O 0.09915(14) 0.66193(11) 0.43929(12) 0.0339(4) Uani 1 1 d . . . . .
C11D C 0.0501(2) 0.68379(17) 0.48271(18) 0.0376(7) Uani 1 1 d . . . . .
H11D H 0.002295 0.649694 0.488782 0.045 Uiso 1 1 calc R U . . .
N1D N 0.0602(2) 0.75090(16) 0.52065(17) 0.0478(7) Uani 1 1 d . . . . .
C12D C -0.0016(3) 0.7702(3) 0.5705(3) 0.0776(14) Uani 1 1 d . . . . .
H2DA H 0.035346 0.778911 0.623520 0.116 Uiso 1 1 calc R U . . .
H2DB H -0.044564 0.726785 0.569913 0.116 Uiso 1 1 calc R U . . .
H2DC H -0.036529 0.817761 0.551337 0.116 Uiso 1 1 calc R U . . .
C13D C 0.1367(3) 0.8038(2) 0.5205(3) 0.0620(10) Uani 1 1 d . . . . .
H3DA H 0.175391 0.809546 0.573307 0.093 Uiso 1 1 calc R U . . .
H3DB H 0.112256 0.855015 0.500713 0.093 Uiso 1 1 calc R U . . .
H3DC H 0.173771 0.782217 0.487429 0.093 Uiso 1 1 calc R U . . .
O11 O 0.37219(12) 0.52648(10) 0.42438(10) 0.0265(4) Uani 1 1 d . . . . .
O12 O 0.27019(12) 0.56393(12) 0.48967(11) 0.0324(4) Uani 1 1 d . . . . .
O13 O 0.66138(11) 0.99222(10) 0.83567(9) 0.0213(3) Uani 1 1 d . . . . .
O14 O 0.73694(13) 0.97565(11) 0.74608(11) 0.0300(4) Uani 1 1 d . . . . .
C10 C 0.34559(16) 0.56864(14) 0.47245(13) 0.0211(5) Uani 1 1 d . . . . .
C11 C 0.41096(16) 0.63011(14) 0.51114(13) 0.0203(5) Uani 1 1 d . . . . .
C12 C 0.49840(16) 0.64382(14) 0.50455(14) 0.0218(5) Uani 1 1 d . . . . .
H12 H 0.527610 0.613727 0.472853 0.026 Uiso 1 1 calc R U . . .
C13 C 0.54048(16) 0.70726(14) 0.54975(14) 0.0219(5) Uani 1 1 d . . . . .
H13 H 0.601504 0.724461 0.552047 0.026 Uiso 1 1 calc R U . . .
C14 C 0.48501(15) 0.74180(14) 0.59008(13) 0.0202(5) Uani 1 1 d . . . . .
C15 C 0.51035(16) 0.80432(14) 0.64590(14) 0.0225(5) Uani 1 1 d . . . . .
C16 C 0.46747(18) 0.82857(16) 0.70084(16) 0.0290(6) Uani 1 1 d . . . . .
H16 H 0.409839 0.808275 0.705099 0.035 Uiso 1 1 calc R U . . .
C17 C 0.51682(17) 0.88643(15) 0.75045(15) 0.0262(5) Uani 1 1 d . . . . .
H17 H 0.496508 0.909077 0.791771 0.031 Uiso 1 1 calc R U . . .
C18 C 0.59700(17) 0.90627(14) 0.73250(14) 0.0220(5) Uani 1 1 d . . . . .
C19 C 0.66942(16) 0.96053(13) 0.77264(14) 0.0205(5) Uani 1 1 d . . . . .
S11 S 0.37906(4) 0.69581(4) 0.57261(4) 0.02539(14) Uani 1 1 d . . . . .
S12 S 0.61190(4) 0.85491(4) 0.65367(4) 0.02407(14) Uani 1 1 d . . . . .
O21 O 0.27458(12) 0.37030(10) 0.44730(10) 0.0265(4) Uani 1 1 d . . . . .
O22 O 0.13936(11) 0.41006(10) 0.46563(10) 0.0245(4) Uani 1 1 d . . . . .
O23 O 0.37157(13) 0.04967(12) 0.93382(10) 0.0315(4) Uani 1 1 d . . . . .
O24 O 0.48269(11) -0.01923(9) 0.90125(9) 0.0203(3) Uani 1 1 d . . . . .
C20 C 0.21403(16) 0.37338(13) 0.48482(13) 0.0205(5) Uani 1 1 d . . . . .
C21 C 0.23163(16) 0.32794(14) 0.55784(14) 0.0228(5) Uani 1 1 d . . . . .
C22 C 0.18541(19) 0.33184(17) 0.61429(16) 0.0313(6) Uani 1 1 d . . . . .
H22 H 0.133812 0.365044 0.611874 0.038 Uiso 1 1 calc R U . . .
C23 C 0.2225(2) 0.28122(18) 0.67670(17) 0.0355(6) Uani 1 1 d . . . . .
H23 H 0.198059 0.276400 0.720558 0.043 Uiso 1 1 calc R U . . .
C24 C 0.29718(18) 0.23984(15) 0.66772(14) 0.0262(5) Uani 1 1 d . . . . .
C25 C 0.35205(18) 0.18174(15) 0.71848(14) 0.0261(5) Uani 1 1 d . . . . .
C26 C 0.4314(2) 0.14569(18) 0.71186(17) 0.0353(7) Uani 1 1 d . . . . .
H26 H 0.460702 0.156947 0.671782 0.042 Uiso 1 1 calc R U . . .
C27 C 0.46522(19) 0.09028(16) 0.77039(16) 0.0306(6) Uani 1 1 d . . . . .
H27 H 0.519412 0.060048 0.773836 0.037 Uiso 1 1 calc R U . . .
C28 C 0.41175(16) 0.08466(14) 0.82167(14) 0.0217(5) Uani 1 1 d . . . . .
C29 C 0.42401(16) 0.03449(14) 0.89149(13) 0.0201(5) Uani 1 1 d . . . . .
S21 S 0.32239(4) 0.26344(4) 0.58179(4) 0.02781(15) Uani 1 1 d . . . . .
S22 S 0.31952(4) 0.14815(4) 0.79840(4) 0.02836(15) Uani 1 1 d . . . . .
N1 N 0.41479(14) 0.42282(12) 0.30323(12) 0.0232(4) Uani 1 1 d . . . . .
N2 N 0.26119(16) 0.33692(13) 0.27741(13) 0.0293(5) Uani 1 1 d . . . . .
C101 C 0.49056(18) 0.46680(16) 0.31965(16) 0.0291(6) Uani 1 1 d . . . . .
H101 H 0.496667 0.504558 0.359603 0.035 Uiso 1 1 calc R U . . .
C102 C 0.5615(2) 0.46149(19) 0.28252(19) 0.0393(7) Uani 1 1 d . . . . .
C103 C 0.5509(2) 0.4049(2) 0.2247(2) 0.0460(8) Uani 1 1 d . . . . .
H103 H 0.597490 0.398411 0.197635 0.055 Uiso 1 1 calc R U . . .
C104 C 0.4726(2) 0.3581(2) 0.20655(18) 0.0427(7) Uani 1 1 d . . . . .
H104 H 0.465120 0.319642 0.167067 0.051 Uiso 1 1 calc R U . . .
C105 C 0.4054(2) 0.36797(16) 0.24664(15) 0.0308(6) Uani 1 1 d . . . . .
C106 C 0.6450(2) 0.5128(2) 0.3063(2) 0.0553(9) Uani 1 1 d . . . . .
H10A H 0.675405 0.516290 0.263902 0.083 Uiso 1 1 calc R U . . .
H10B H 0.688006 0.490487 0.351941 0.083 Uiso 1 1 calc R U . . .
H10C H 0.626223 0.565212 0.318561 0.083 Uiso 1 1 calc R U . . .
C107 C 0.18713(19) 0.29264(16) 0.27141(17) 0.0327(6) Uani 1 1 d . . . . .
H107 H 0.147389 0.304593 0.303676 0.039 Uiso 1 1 calc R U . . .
C108 C 0.1638(2) 0.22981(17) 0.22099(18) 0.0396(7) Uani 1 1 d . . . . .
C109 C 0.2240(2) 0.21446(19) 0.17422(18) 0.0451(8) Uani 1 1 d . . . . .
H109 H 0.210588 0.172898 0.137824 0.054 Uiso 1 1 calc R U . . .
C110 C 0.3024(2) 0.25871(18) 0.18024(17) 0.0394(7) Uani 1 1 d . . . . .
H110 H 0.343209 0.247804 0.148593 0.047 Uiso 1 1 calc R U . . .
C111 C 0.3208(2) 0.31937(16) 0.23320(15) 0.0304(6) Uani 1 1 d . . . . .
C112 C 0.0819(3) 0.1789(2) 0.2195(2) 0.0558(10) Uani 1 1 d . . . . .
H11A H 0.101157 0.123906 0.223737 0.084 Uiso 1 1 calc R U . . .
H11B H 0.034971 0.186953 0.170858 0.084 Uiso 1 1 calc R U . . .
H11C H 0.056096 0.192523 0.262961 0.084 Uiso 1 1 calc R U . . .
O2D O 0.9947(5) 0.0056(5) 0.5470(5) 0.1058(16) Uani 0.5 1 d D U P A -1
C21D C 0.9305(7) -0.0209(7) 0.5756(6) 0.0908(14) Uani 0.5 1 d D U P A -1
H21D H 0.934782 -0.013943 0.629048 0.109 Uiso 0.5 1 calc R U P A -1
N2D N 0.8604(6) -0.0570(5) 0.5330(4) 0.0869(13) Uani 0.5 1 d D U P A -1
C22D C 0.7940(7) -0.0898(7) 0.5675(6) 0.0881(15) Uani 0.5 1 d D U P A -1
H22A H 0.731883 -0.076504 0.536700 0.132 Uiso 0.5 1 calc R U P A -1
H22B H 0.802946 -0.068921 0.619897 0.132 Uiso 0.5 1 calc R U P A -1
H22C H 0.801216 -0.146848 0.569926 0.132 Uiso 0.5 1 calc R U P A -1
C23D C 0.8493(7) -0.0705(7) 0.4532(5) 0.0939(15) Uani 0.5 1 d D U P A -1
H23A H 0.792309 -0.045381 0.423786 0.141 Uiso 0.5 1 calc R U P A -1
H23B H 0.845751 -0.126956 0.443120 0.141 Uiso 0.5 1 calc R U P A -1
H23C H 0.902175 -0.048573 0.437309 0.141 Uiso 0.5 1 calc R U P A -1
O3D O 0.6657(9) 0.0978(8) 0.5035(8) 0.0886(16) Uani 0.25 1 d D U P B 2
C31D C 0.7183(13) 0.0539(11) 0.5511(9) 0.0871(13) Uani 0.25 1 d D U P B 2
H31D H 0.723611 0.060856 0.604722 0.105 Uiso 0.25 1 calc R U P B 2
N3D N 0.7652(11) -0.0002(9) 0.5291(7) 0.0874(13) Uani 0.25 1 d D U P B 2
C32D C 0.8271(14) -0.0442(12) 0.5861(10) 0.0897(15) Uani 0.25 1 d D U P B 2
H32A H 0.874363 -0.067645 0.563819 0.135 Uiso 0.25 1 calc R U P B 2
H32B H 0.793316 -0.085756 0.604993 0.135 Uiso 0.25 1 calc R U P B 2
H32C H 0.856856 -0.009906 0.629097 0.135 Uiso 0.25 1 calc R U P B 2
C33D C 0.7594(14) -0.0161(11) 0.4511(8) 0.0886(14) Uani 0.25 1 d D U P B 2
H33A H 0.743677 -0.071348 0.440359 0.133 Uiso 0.25 1 calc R U P B 2
H33B H 0.818960 -0.004876 0.440060 0.133 Uiso 0.25 1 calc R U P B 2
H33C H 0.711398 0.016853 0.418515 0.133 Uiso 0.25 1 calc R U P B 2
O4D O 0.6905(9) 0.0752(8) 0.4402(7) 0.0862(16) Uani 0.25 1 d D U P C -3
C41D C 0.6169(11) 0.0466(12) 0.4529(10) 0.0877(14) Uani 0.25 1 d D U P C -3
H41D H 0.580542 0.013150 0.414578 0.105 Uiso 0.25 1 calc R U P C -3
N4D N 0.5883(9) 0.0596(9) 0.5135(8) 0.0849(15) Uani 0.25 1 d D U P C -3
C42D C 0.4989(10) 0.0409(12) 0.5227(12) 0.089(2) Uani 0.25 1 d D U P C -3
H42A H 0.503549 0.027762 0.576897 0.134 Uiso 0.25 1 calc R U P C -3
H42B H 0.473878 -0.003891 0.489930 0.134 Uiso 0.25 1 calc R U P C -3
H42C H 0.457902 0.086089 0.507776 0.134 Uiso 0.25 1 calc R U P C -3
C43D C 0.6406(12) 0.1110(12) 0.5703(9) 0.0890(17) Uani 0.25 1 d D U P C -3
H43A H 0.601454 0.154543 0.578342 0.133 Uiso 0.25 1 calc R U P C -3
H43B H 0.693151 0.131410 0.552916 0.133 Uiso 0.25 1 calc R U P C -3
H43C H 0.663364 0.082471 0.618959 0.133 Uiso 0.25 1 calc R U P C -3

loop_
_atom_site_aniso_label
_atom_site_aniso_U_11
_atom_site_aniso_U_22
_atom_site_aniso_U_33
_atom_site_aniso_U_23
_atom_site_aniso_U_13
_atom_site_aniso_U_12
Mn1 0.02057(17) 0.01585(17) 0.01692(18) -0.00136(13) 0.00526(13) -0.00013(14)
Mn2 0.01950(18) 0.01794(18) 0.01547(18) -0.00229(13) 0.00545(13) -0.00344(13)
O1D 0.0411(11) 0.0230(9) 0.0404(11) -0.0022(8) 0.0157(9) -0.0033(8)
C11D 0.0391(15) 0.0309(14) 0.0435(17) -0.0037(12) 0.0117(13) 0.0006(13)
N1D 0.0528(16) 0.0372(14) 0.0555(18) -0.0137(13) 0.0175(14) 0.0035(13)
C12D 0.073(3) 0.069(3) 0.101(4) -0.031(3) 0.041(3) 0.009(2)
C13D 0.071(3) 0.0380(19) 0.076(3) -0.0123(18) 0.018(2) -0.0090(18)
O11 0.0263(9) 0.0271(9) 0.0268(9) -0.0105(7) 0.0080(7) -0.0056(7)
O12 0.0241(9) 0.0448(11) 0.0304(10) -0.0154(8) 0.0107(7) -0.0145(8)
O13 0.0252(8) 0.0215(8) 0.0171(8) -0.0033(6) 0.0052(6) -0.0016(7)
O14 0.0293(9) 0.0352(10) 0.0286(10) -0.0102(8) 0.0133(8) -0.0099(8)
C10 0.0208(11) 0.0229(11) 0.0185(11) -0.0006(9) 0.0029(9) -0.0028(10)
C11 0.0214(11) 0.0218(11) 0.0179(11) -0.0039(9) 0.0053(9) -0.0010(9)
C12 0.0221(11) 0.0239(12) 0.0200(11) -0.0046(9) 0.0062(9) -0.0017(10)
C13 0.0190(10) 0.0244(12) 0.0223(12) -0.0047(9) 0.0051(9) -0.0033(10)
C14 0.0182(10) 0.0215(11) 0.0205(11) -0.0036(9) 0.0042(9) -0.0041(9)
C15 0.0217(11) 0.0225(11) 0.0227(12) -0.0036(9) 0.0047(9) -0.0032(10)
C16 0.0258(12) 0.0329(14) 0.0320(14) -0.0118(11) 0.0142(11) -0.0081(11)
C17 0.0271(12) 0.0291(13) 0.0248(13) -0.0093(10) 0.0109(10) -0.0033(11)
C18 0.0245(11) 0.0228(11) 0.0192(11) -0.0048(9) 0.0063(9) 0.0007(10)
C19 0.0226(11) 0.0185(11) 0.0192(11) -0.0016(9) 0.0033(9) 0.0001(9)
S11 0.0188(3) 0.0294(3) 0.0293(3) -0.0117(2) 0.0085(2) -0.0049(2)
S12 0.0236(3) 0.0278(3) 0.0228(3) -0.0101(2) 0.0096(2) -0.0074(2)
O21 0.0318(9) 0.0261(9) 0.0251(9) 0.0085(7) 0.0134(7) 0.0075(8)
O22 0.0225(8) 0.0227(8) 0.0279(9) 0.0073(7) 0.0056(7) 0.0024(7)
O23 0.0325(10) 0.0453(11) 0.0194(9) 0.0102(8) 0.0114(7) 0.0169(9)
O24 0.0186(7) 0.0208(8) 0.0212(8) 0.0020(6) 0.0042(6) 0.0007(7)
C20 0.0241(11) 0.0168(10) 0.0208(11) 0.0017(9) 0.0061(9) 0.0001(9)
C21 0.0229(11) 0.0224(11) 0.0234(12) 0.0060(9) 0.0064(9) 0.0054(10)
C22 0.0302(13) 0.0379(15) 0.0300(14) 0.0118(12) 0.0153(11) 0.0128(12)
C23 0.0374(14) 0.0444(16) 0.0302(14) 0.0159(12) 0.0188(12) 0.0153(13)
C24 0.0281(12) 0.0317(13) 0.0210(12) 0.0091(10) 0.0103(10) 0.0041(11)
C25 0.0281(12) 0.0302(13) 0.0220(12) 0.0098(10) 0.0100(10) 0.0046(11)
C26 0.0387(15) 0.0419(16) 0.0323(15) 0.0185(12) 0.0221(12) 0.0157(13)
C27 0.0312(13) 0.0325(14) 0.0329(14) 0.0129(11) 0.0171(11) 0.0117(12)
C28 0.0224(11) 0.0244(12) 0.0189(11) 0.0037(9) 0.0060(9) 0.0044(10)
C29 0.0195(11) 0.0242(12) 0.0156(11) 0.0010(9) 0.0026(8) -0.0014(9)
S21 0.0299(3) 0.0332(3) 0.0239(3) 0.0123(3) 0.0135(2) 0.0128(3)
S22 0.0265(3) 0.0389(4) 0.0226(3) 0.0135(3) 0.0115(2) 0.0128(3)
N1 0.0256(10) 0.0220(10) 0.0219(10) 0.0025(8) 0.0060(8) 0.0056(9)
N2 0.0396(12) 0.0242(11) 0.0243(11) -0.0039(9) 0.0083(9) -0.0032(10)
C101 0.0270(12) 0.0273(13) 0.0325(14) 0.0034(11) 0.0067(11) 0.0047(11)
C102 0.0289(14) 0.0447(17) 0.0460(18) 0.0080(14) 0.0127(13) 0.0045(13)
C103 0.0373(16) 0.060(2) 0.0468(19) -0.0011(16) 0.0227(14) 0.0058(15)
C104 0.0492(18) 0.0513(19) 0.0313(16) -0.0063(14) 0.0169(14) 0.0064(15)
C105 0.0378(14) 0.0303(13) 0.0249(13) 0.0024(11) 0.0090(11) 0.0081(12)
C106 0.0354(17) 0.063(2) 0.072(3) -0.0022(19) 0.0209(17) -0.0046(17)
C107 0.0330(14) 0.0276(13) 0.0365(15) -0.0073(11) 0.0067(12) -0.0020(12)
C108 0.0421(16) 0.0277(14) 0.0418(17) -0.0065(12) -0.0027(13) -0.0021(13)
C109 0.059(2) 0.0352(16) 0.0339(16) -0.0144(13) -0.0020(14) 0.0049(15)
C110 0.0505(18) 0.0367(16) 0.0299(15) -0.0075(12) 0.0081(13) 0.0092(14)
C111 0.0383(14) 0.0301(13) 0.0223(13) -0.0005(10) 0.0067(11) 0.0087(12)
C112 0.050(2) 0.0387(18) 0.071(3) -0.0172(17) 0.0012(18) -0.0131(16)
O2D 0.100(3) 0.107(3) 0.104(3) -0.008(3) 0.015(3) -0.007(3)
C21D 0.086(3) 0.093(3) 0.090(3) -0.005(2) 0.017(2) -0.008(2)
N2D 0.083(3) 0.090(3) 0.085(3) -0.006(2) 0.016(2) -0.006(2)
C22D 0.082(3) 0.094(3) 0.086(3) -0.006(3) 0.019(3) -0.006(3)
C23D 0.089(3) 0.096(3) 0.091(3) -0.007(3) 0.014(3) -0.007(3)
O3D 0.084(3) 0.087(3) 0.089(3) -0.002(3) 0.010(3) -0.005(3)
C31D 0.083(3) 0.088(3) 0.086(3) -0.003(2) 0.014(2) -0.007(2)
N3D 0.082(3) 0.089(3) 0.087(3) -0.003(2) 0.015(2) -0.007(2)
C32D 0.085(3) 0.093(3) 0.089(3) -0.006(3) 0.018(3) -0.006(3)
C33D 0.084(3) 0.090(3) 0.088(3) -0.004(3) 0.015(3) -0.007(2)
O4D 0.080(3) 0.087(3) 0.087(3) 0.001(3) 0.012(3) -0.006(3)
C41D 0.083(3) 0.088(3) 0.087(3) -0.001(3) 0.011(3) -0.005(2)
N4D 0.081(3) 0.085(3) 0.084(3) -0.001(3) 0.013(3) -0.006(2)
C42D 0.085(4) 0.089(4) 0.088(4) 0.001(3) 0.010(3) -0.004(3)
C43D 0.084(3) 0.088(3) 0.088(3) 0.000(3) 0.010(3) -0.007(3)

loop_
_atom_type_symbol
_atom_type_description
_atom_type_scat_dispersion_real
_atom_type_scat_dispersion_imag
_atom_type_scat_source
C C 0.0033 0.0016 'International Tables Vol C Tables 4.2.6.8 and 6.1.1.4'
H H 0.0000 0.0000 'International Tables Vol C Tables 4.2.6.8 and 6.1.1.4'
N N 0.0061 0.0033 'International Tables Vol C Tables 4.2.6.8 and 6.1.1.4'
O O 0.0106 0.0060 'International Tables Vol C Tables 4.2.6.8 and 6.1.1.4'
S S 0.1246 0.1234 'International Tables Vol C Tables 4.2.6.8 and 6.1.1.4'
Mn Mn 0.3368 0.7283 'International Tables Vol C Tables 4.2.6.8 and 6.1.1.4'

loop_
_geom_angle_atom_site_label_1
_geom_angle_atom_site_label_2
_geom_angle_atom_site_label_3
_geom_angle
_geom_angle_site_symmetry_1
_geom_angle_site_symmetry_3
_geom_angle_publ_flag
O11 Mn1 O13 94.05(7) . 4_575 ?
O11 Mn1 O14 95.56(7) . 4_575 ?
O11 Mn1 O21 95.40(7) . . ?
O11 Mn1 N1 87.24(7) . . ?
O11 Mn1 N2 159.25(8) . . ?
O13 Mn1 O14 56.74(6) 4_575 4_575 ?
O13 Mn1 N1 141.46(7) 4_575 . ?
O21 Mn1 O13 96.67(6) . 4_575 ?
O21 Mn1 O14 151.86(7) . 4_575 ?
O21 Mn1 N1 121.60(7) . . ?
O21 Mn1 N2 88.97(8) . . ?
N1 Mn1 O14 84.77(7) . 4_575 ?
N2 Mn1 O13 105.60(8) . 4_575 ?
N2 Mn1 O14 89.88(8) . 4_575 ?
N2 Mn1 N1 73.30(8) . . ?
O12 Mn2 O1D 86.52(8) . . ?
O12 Mn2 O13 85.91(7) . 4_575 ?
O13 Mn2 O1D 102.53(7) 4_575 . ?
O22 Mn2 O1D 171.38(7) . . ?
O22 Mn2 O12 98.45(7) . . ?
O22 Mn2 O13 84.92(6) . 4_575 ?
O22 Mn2 O23 89.86(7) . 2_556 ?
O23 Mn2 O1D 83.83(8) 2_556 . ?
O23 Mn2 O12 82.09(7) 2_556 . ?
O23 Mn2 O13 166.07(7) 2_556 4_575 ?
O24 Mn2 O1D 86.07(7) 4_565 . ?
O24 Mn2 O12 172.39(7) 4_565 . ?
O24 Mn2 O13 94.00(6) 4_565 4_575 ?
O24 Mn2 O22 89.11(6) 4_565 . ?
O24 Mn2 O23 98.83(7) 4_565 2_556 ?
C11D O1D Mn2 112.48(18) . . ?
O1D C11D H11D 117.7 . . ?
O1D C11D N1D 124.7(3) . . ?
N1D C11D H11D 117.7 . . ?
C11D N1D C12D 119.8(3) . . ?
C11D N1D C13D 121.6(3) . . ?
C13D N1D C12D 118.3(3) . . ?
N1D C12D H2DA 109.5 . . ?
N1D C12D H2DB 109.5 . . ?
N1D C12D H2DC 109.5 . . ?
H2DA C12D H2DB 109.5 . . ?
H2DA C12D H2DC 109.5 . . ?
H2DB C12D H2DC 109.5 . . ?
N1D C13D H3DA 109.5 . . ?
N1D C13D H3DB 109.5 . . ?
N1D C13D H3DC 109.5 . . ?
H3DA C13D H3DB 109.5 . . ?
H3DA C13D H3DC 109.5 . . ?
H3DB C13D H3DC 109.5 . . ?
C10 O11 Mn1 125.80(16) . . ?
C10 O12 Mn2 144.52(17) . . ?
Mn2 O13 Mn1 111.24(7) 4_676 4_676 ?
C19 O13 Mn1 94.07(14) . 4_676 ?
C19 O13 Mn2 142.98(15) . 4_676 ?
C19 O14 Mn1 88.36(14) . 4_676 ?
O11 C10 C11 116.0(2) . . ?
O12 C10 O11 126.4(2) . . ?
O12 C10 C11 117.5(2) . . ?
C10 C11 S11 120.25(17) . . ?
C12 C11 C10 128.0(2) . . ?
C12 C11 S11 111.76(18) . . ?
C11 C12 H12 123.7 . . ?
C11 C12 C13 112.5(2) . . ?
C13 C12 H12 123.7 . . ?
C12 C13 H13 123.4 . . ?
C14 C13 C12 113.3(2) . . ?
C14 C13 H13 123.4 . . ?
C13 C14 C15 126.6(2) . . ?
C13 C14 S11 111.17(17) . . ?
C15 C14 S11 121.99(18) . . ?
C14 C15 S12 119.86(18) . . ?
C16 C15 C14 129.2(2) . . ?
C16 C15 S12 110.79(18) . . ?
C15 C16 H16 123.2 . . ?
C15 C16 C17 113.6(2) . . ?
C17 C16 H16 123.2 . . ?
C16 C17 H17 123.9 . . ?
C18 C17 C16 112.3(2) . . ?
C18 C17 H17 123.9 . . ?
C17 C18 C19 128.8(2) . . ?
C17 C18 S12 111.78(18) . . ?
C19 C18 S12 119.32(18) . . ?
O13 C19 C18 118.3(2) . . ?
O14 C19 O13 120.8(2) . . ?
O14 C19 C18 120.9(2) . . ?
C11 S11 C14 91.27(11) . . ?
C15 S12 C18 91.56(12) . . ?
C20 O21 Mn1 130.64(16) . . ?
C20 O22 Mn2 124.93(15) . . ?
C29 O23 Mn2 136.71(16) . 2_546 ?
C29 O24 Mn2 138.37(15) . 4_666 ?
O21 C20 C21 117.2(2) . . ?
O22 C20 O21 126.0(2) . . ?
O22 C20 C21 116.8(2) . . ?
C20 C21 S21 120.53(18) . . ?
C22 C21 C20 128.1(2) . . ?
C22 C21 S21 111.36(18) . . ?
C21 C22 H22 123.7 . . ?
C21 C22 C23 112.6(2) . . ?
C23 C22 H22 123.7 . . ?
C22 C23 H23 123.4 . . ?
C24 C23 C22 113.2(2) . . ?
C24 C23 H23 123.4 . . ?
C23 C24 C25 129.1(2) . . ?
C23 C24 S21 110.77(19) . . ?
C25 C24 S21 120.14(19) . . ?
C24 C25 S22 120.91(19) . . ?
C26 C25 C24 128.2(2) . . ?
C26 C25 S22 110.85(19) . . ?
C25 C26 H26 123.4 . . ?
C25 C26 C27 113.2(2) . . ?
C27 C26 H26 123.4 . . ?
C26 C27 H27 123.6 . . ?
C28 C27 C26 112.7(2) . . ?
C28 C27 H27 123.6 . . ?
C27 C28 C29 129.5(2) . . ?
C27 C28 S22 111.31(18) . . ?
C29 C28 S22 119.14(17) . . ?
O23 C29 O24 126.5(2) . . ?
O23 C29 C28 115.3(2) . . ?
O24 C29 C28 118.2(2) . . ?
C21 S21 C24 92.00(12) . . ?
C28 S22 C25 91.89(12) . . ?
C101 N1 Mn1 124.29(18) . . ?
C101 N1 C105 118.4(2) . . ?
C105 N1 Mn1 117.01(17) . . ?
C107 N2 Mn1 123.68(18) . . ?
C107 N2 C111 118.9(2) . . ?
C111 N2 Mn1 117.41(18) . . ?
N1 C101 H101 117.7 . . ?
N1 C101 C102 124.7(3) . . ?
C102 C101 H101 117.7 . . ?
C101 C102 C103 116.2(3) . . ?
C101 C102 C106 120.6(3) . . ?
C103 C102 C106 123.1(3) . . ?
C102 C103 H103 119.9 . . ?
C104 C103 C102 120.2(3) . . ?
C104 C103 H103 119.9 . . ?
C103 C104 H104 120.4 . . ?
C105 C104 C103 119.3(3) . . ?
C105 C104 H104 120.4 . . ?
N1 C105 C104 121.2(3) . . ?
N1 C105 C111 115.5(2) . . ?
C104 C105 C111 123.3(3) . . ?
C102 C106 H10A 109.5 . . ?
C102 C106 H10B 109.5 . . ?
C102 C106 H10C 109.5 . . ?
H10A C106 H10B 109.5 . . ?
H10A C106 H10C 109.5 . . ?
H10B C106 H10C 109.5 . . ?
N2 C107 H107 117.9 . . ?
N2 C107 C108 124.2(3) . . ?
C108 C107 H107 117.9 . . ?
C107 C108 C109 116.0(3) . . ?
C107 C108 C112 122.1(3) . . ?
C109 C108 C112 121.9(3) . . ?
C108 C109 H109 119.5 . . ?
C110 C109 C108 121.0(3) . . ?
C110 C109 H109 119.5 . . ?
C109 C110 H110 120.6 . . ?
C109 C110 C111 118.9(3) . . ?
C111 C110 H110 120.6 . . ?
N2 C111 C105 116.0(2) . . ?
N2 C111 C110 121.0(3) . . ?
C110 C111 C105 123.0(3) . . ?
C108 C112 H11A 109.5 . . ?
C108 C112 H11B 109.5 . . ?
C108 C112 H11C 109.5 . . ?
H11A C112 H11B 109.5 . . ?
H11A C112 H11C 109.5 . . ?
H11B C112 H11C 109.5 . . ?
O2D C21D H21D 119.5 . . ?
O2D C21D N2D 120.9(9) . . ?
N2D C21D H21D 119.5 . . ?
C21D N2D C22D 119.3(8) . . ?
C21D N2D C23D 123.0(8) . . ?
C22D N2D C23D 117.5(8) . . ?
N2D C22D H22A 109.5 . . ?
N2D C22D H22B 109.5 . . ?
N2D C22D H22C 109.5 . . ?
H22A C22D H22B 109.5 . . ?
H22A C22D H22C 109.5 . . ?
H22B C22D H22C 109.5 . . ?
N2D C23D H23A 109.5 . . ?
N2D C23D H23B 109.5 . . ?
N2D C23D H23C 109.5 . . ?
H23A C23D H23B 109.5 . . ?
H23A C23D H23C 109.5 . . ?
H23B C23D H23C 109.5 . . ?
O3D C31D H31D 119.3 . . ?
O3D C31D N3D 121.5(12) . . ?
N3D C31D H31D 119.3 . . ?
C31D N3D C32D 118.3(10) . . ?
C31D N3D C33D 123.0(10) . . ?
C33D N3D C32D 118.7(11) . . ?
N3D C32D H32A 109.5 . . ?
N3D C32D H32B 109.5 . . ?
N3D C32D H32C 109.5 . . ?
H32A C32D H32B 109.5 . . ?
H32A C32D H32C 109.5 . . ?
H32B C32D H32C 109.5 . . ?
N3D C33D H33A 109.5 . . ?
N3D C33D H33B 109.5 . . ?
N3D C33D H33C 109.5 . . ?
H33A C33D H33B 109.5 . . ?
H33A C33D H33C 109.5 . . ?
H33B C33D H33C 109.5 . . ?
O4D C41D H41D 117.6 . . ?
O4D C41D N4D 124.8(12) . . ?
N4D C41D H41D 117.6 . . ?
C41D N4D C42D 125.6(10) . . ?
C41D N4D C43D 118.2(10) . . ?
C43D N4D C42D 114.7(10) . . ?
N4D C42D H42A 109.5 . . ?
N4D C42D H42B 109.5 . . ?
N4D C42D H42C 109.5 . . ?
H42A C42D H42B 109.5 . . ?
H42A C42D H42C 109.5 . . ?
H42B C42D H42C 109.5 . . ?
N4D C43D H43A 109.5 . . ?
N4D C43D H43B 109.5 . . ?
N4D C43D H43C 109.5 . . ?
H43A C43D H43B 109.5 . . ?
H43A C43D H43C 109.5 . . ?
H43B C43D H43C 109.5 . . ?

loop_
_geom_bond_atom_site_label_1
_geom_bond_atom_site_label_2
_geom_bond_distance
_geom_bond_site_symmetry_2
_geom_bond_publ_flag
Mn1 O11 2.0861(17) . yes
Mn1 O13 2.2400(17) 4_575 yes
Mn1 O14 2.3848(18) 4_575 yes
Mn1 O21 2.1298(17) . yes
Mn1 N1 2.246(2) . yes
Mn1 N2 2.221(2) . yes
Mn2 O1D 2.2312(19) . yes
Mn2 O12 2.1437(18) . yes
Mn2 O13 2.2310(17) 4_575 yes
Mn2 O22 2.1351(17) . yes
Mn2 O23 2.1370(18) 2_556 yes
Mn2 O24 2.1242(16) 4_565 yes
O1D C11D 1.253(4) . ?
C11D H11D 0.9500 . ?
C11D N1D 1.322(4) . ?
N1D C12D 1.476(5) . ?
N1D C13D 1.458(5) . ?
C12D H2DA 0.9800 . ?
C12D H2DB 0.9800 . ?
C12D H2DC 0.9800 . ?
C13D H3DA 0.9800 . ?
C13D H3DB 0.9800 . ?
C13D H3DC 0.9800 . ?
O11 C10 1.261(3) . ?
O12 C10 1.245(3) . ?
O13 C19 1.284(3) . ?
O14 C19 1.247(3) . ?
C10 C11 1.482(3) . ?
C11 C12 1.363(3) . ?
C11 S11 1.721(2) . ?
C12 H12 0.9500 . ?
C12 C13 1.403(3) . ?
C13 H13 0.9500 . ?
C13 C14 1.364(3) . ?
C14 C15 1.446(3) . ?
C14 S11 1.725(2) . ?
C15 C16 1.367(3) . ?
C15 S12 1.722(2) . ?
C16 H16 0.9500 . ?
C16 C17 1.407(4) . ?
C17 H17 0.9500 . ?
C17 C18 1.361(3) . ?
C18 C19 1.468(3) . ?
C18 S12 1.723(2) . ?
O21 C20 1.258(3) . ?
O22 C20 1.251(3) . ?
O23 C29 1.248(3) . ?
O24 C29 1.251(3) . ?
C20 C21 1.485(3) . ?
C21 C22 1.363(3) . ?
C21 S21 1.716(2) . ?
C22 H22 0.9500 . ?
C22 C23 1.410(4) . ?
C23 H23 0.9500 . ?
C23 C24 1.365(4) . ?
C24 C25 1.451(3) . ?
C24 S21 1.721(2) . ?
C25 C26 1.369(4) . ?
C25 S22 1.722(2) . ?
C26 H26 0.9500 . ?
C26 C27 1.407(4) . ?
C27 H27 0.9500 . ?
C27 C28 1.365(3) . ?
C28 C29 1.488(3) . ?
C28 S22 1.721(2) . ?
N1 C101 1.329(3) . ?
N1 C105 1.361(3) . ?
N2 C107 1.323(4) . ?
N2 C111 1.367(3) . ?
C101 H101 0.9500 . ?
C101 C102 1.391(4) . ?
C102 C103 1.396(5) . ?
C102 C106 1.496(5) . ?
C103 H103 0.9500 . ?
C103 C104 1.388(5) . ?
C104 H104 0.9500 . ?
C104 C105 1.386(4) . ?
C105 C111 1.481(4) . ?
C106 H10A 0.9800 . ?
C106 H10B 0.9800 . ?
C106 H10C 0.9800 . ?
C107 H107 0.9500 . ?
C107 C108 1.389(4) . ?
C108 C109 1.402(5) . ?
C108 C112 1.496(5) . ?
C109 H109 0.9500 . ?
C109 C110 1.376(5) . ?
C110 H110 0.9500 . ?
C110 C111 1.384(4) . ?
C112 H11A 0.9800 . ?
C112 H11B 0.9800 . ?
C112 H11C 0.9800 . ?
O2D C21D 1.280(10) . ?
C21D H21D 0.9500 . ?
C21D N2D 1.287(12) . ?
N2D C22D 1.411(9) . ?
N2D C23D 1.415(9) . ?
C22D H22A 0.9800 . ?
C22D H22B 0.9800 . ?
C22D H22C 0.9800 . ?
C23D H23A 0.9800 . ?
C23D H23B 0.9800 . ?
C23D H23C 0.9800 . ?
O3D C31D 1.252(12) . ?
C31D H31D 0.9500 . ?
C31D N3D 1.281(13) . ?
N3D C32D 1.409(10) . ?
N3D C33D 1.402(10) . ?
C32D H32A 0.9800 . ?
C32D H32B 0.9800 . ?
C32D H32C 0.9800 . ?
C33D H33A 0.9800 . ?
C33D H33B 0.9800 . ?
C33D H33C 0.9800 . ?
O4D C41D 1.277(12) . ?
C41D H41D 0.9500 . ?
C41D N4D 1.281(13) . ?
N4D C42D 1.425(10) . ?
N4D C43D 1.419(10) . ?
C42D H42A 0.9800 . ?
C42D H42B 0.9800 . ?
C42D H42C 0.9800 . ?
C43D H43A 0.9800 . ?
C43D H43B 0.9800 . ?
C43D H43C 0.9800 . ?
